data_4336182
loop_
_publ_author_name
'Petri Sepp\"al\"a'
'Enrique Colacio'
'Antonio J. Mota'
'Reijo Sillanp\"a\"a'

_publ_contact_author_address
;
Department of Chemistry
University of Jyv\"askyl\"a
P.O.Box 35
FI-40014 University of Jyv\"askyl\"a
Finland
;
_publ_contact_author_email resillan@jyu.fi
_publ_contact_author_fax '+358 14 260 1021'
_publ_contact_author_name 'Sillanp\"a\"a, Reijo'
_publ_section_title
;
 Structural Diversity due to Amino Alcohol Ligands Leading to Rare
 \m4-Hydroxo-Bridged Tetranuclear and "Bicapped Cubane" Cores in
 Copper(II) Complexes: A Theoretical and Experimental Magnetostructural
 Study
;
_journal_name_full 'Inorganic Chemistry'
_journal_page_first 11096
_journal_page_last 11109
_journal_paper_doi 10.1021/ic401325b
_journal_volume 52
_journal_year 2013
_chemical_compound_source 'synthesis as described'
_chemical_formula_moiety 'C6 H12 Ag0.93 Cu0.07 N3 O5'
_chemical_formula_sum 'C6 H12 Ag0.93 Cu0.07 N3 O5'
_chemical_formula_weight 310.95
_chemical_name_systematic
;
 ?
;
_space_group_IT_number 14
_symmetry_cell_setting monoclinic
_symmetry_Int_Tables_number 14
_symmetry_space_group_name_Hall '-P 2ybc'
_symmetry_space_group_name_H-M 'P 1 21/c 1'
_atom_sites_solution_hydrogens geom
_atom_sites_solution_primary direct
_atom_sites_solution_secondary difmap
_audit_conform_dict_location ftp://ftp.iucr.org/pub/cif_core.dic
_audit_conform_dict_name cif_core.dic
_audit_conform_dict_version 2.3
_audit_creation_date 2012-07-06T14:26:28-00:00
_audit_creation_method 'WinGX routine CIF_UPDATE'
_cell_angle_alpha 90
_cell_angle_beta 93.433(4)
_cell_angle_gamma 90
_cell_formula_units_Z 4
_cell_length_a 6.0257(4)
_cell_length_b 16.9504(14)
_cell_length_c 9.4933(5)
_cell_measurement_reflns_used 2582
_cell_measurement_temperature 123(2)
_cell_measurement_theta_max 28.283
_cell_measurement_theta_min 0.407
_cell_measurement_wavelength 0.71073
_cell_volume 967.89(11)
_computing_cell_refinement 'HKL Scalepack (Otwinowski & Minor 1997)'
_computing_data_collection 'Collect (Bruker AXS BV, 1997-2004)'
_computing_data_reduction 'HKL Denzo and Scalepack (Otwinowski & Minor 1997)'
_computing_molecular_graphics 'DIAMOND (Brandenburg & Putz, 1999)'
_computing_publication_material 'WinGX publication routines (Farrugia, 1999)'
_computing_structure_refinement 'SHELXL-97 (Sheldrick, 2008)'
_computing_structure_solution 'SUPERFLIP (Palatinus & Chapuis, 2007)'
_diffrn_ambient_temperature 123(2)
_diffrn_detector 'CCD plate'
_diffrn_detector_area_resol_mean 9
_diffrn_measured_fraction_theta_full 0.995
_diffrn_measured_fraction_theta_max 0.995
_diffrn_measurement_device '95mm CCD camera on \k-goniostat'
_diffrn_measurement_device_type KappaCCD
_diffrn_measurement_method 'CCD rotation images, thick slices'
_diffrn_orient_matrix_type 'by Bruker AXS Collect from scalepack cell'
_diffrn_orient_matrix_UB_11 0.515873E-1
_diffrn_orient_matrix_UB_12 0.600026E-1
_diffrn_orient_matrix_UB_13 0.440457E-1
_diffrn_orient_matrix_UB_21 0.950053E-1
_diffrn_orient_matrix_UB_22 0.503611E-1
_diffrn_orient_matrix_UB_23 -0.378302E-1
_diffrn_orient_matrix_UB_31 -0.126306
_diffrn_orient_matrix_UB_32 0.707062E-1
_diffrn_orient_matrix_UB_33 -0.104566E-1
_diffrn_radiation_monochromator graphite
_diffrn_radiation_probe x-ray
_diffrn_radiation_type MoK\a
_diffrn_radiation_wavelength 0.71073
_diffrn_reflns_av_R_equivalents 0.0416
_diffrn_reflns_av_unetI/netI 0.0409
_diffrn_reflns_limit_h_max 7
_diffrn_reflns_limit_h_min -7
_diffrn_reflns_limit_k_max 20
_diffrn_reflns_limit_k_min -17
_diffrn_reflns_limit_l_max 11
_diffrn_reflns_limit_l_min -11
_diffrn_reflns_number 7571
_diffrn_reflns_theta_full 26
_diffrn_reflns_theta_max 26
_diffrn_reflns_theta_min 3.22
_diffrn_source 'Enraf Nonius FR590'
_exptl_absorpt_coefficient_mu 2.102
_exptl_absorpt_correction_T_max 0.7457
_exptl_absorpt_correction_T_min 0.5393
_exptl_absorpt_correction_type multi-scan
_exptl_absorpt_process_details
;
 Bruker (2001). SADABS-2008/1. Bruker AXS Inc., Madison, Wisconsin, USA.
;
_exptl_crystal_colour colourless
_exptl_crystal_density_diffrn 2.134
_exptl_crystal_description rod
_exptl_crystal_F_000 619
_exptl_crystal_size_max 0.4
_exptl_crystal_size_mid 0.1
_exptl_crystal_size_min 0.1
_refine_diff_density_max 0.409
_refine_diff_density_min -0.426
_refine_diff_density_rms 0.089
_refine_ls_extinction_method none
_refine_ls_goodness_of_fit_ref 1.053
_refine_ls_hydrogen_treatment constr
_refine_ls_matrix_type full
_refine_ls_number_parameters 137
_refine_ls_number_reflns 1900
_refine_ls_number_restraints 0
_refine_ls_restrained_S_all 1.053
_refine_ls_R_factor_all 0.0349
_refine_ls_R_factor_gt 0.0258
_refine_ls_shift/su_max 0.001
_refine_ls_shift/su_mean 0
_refine_ls_structure_factor_coef Fsqd
_refine_ls_weighting_details 'calc w=1/[\s^2^(Fo^2^)+(0.0000P)^2^+0.9719P] where P=(Fo^2^+2Fc^2^)/3'
_refine_ls_weighting_scheme calc
_refine_ls_wR_factor_gt 0.0507
_refine_ls_wR_factor_ref 0.053
_reflns_number_gt 1603
_reflns_number_total 1900
_reflns_threshold_expression >2\s(I)
_cod_data_source_file ic401325b_si_002_7.cif
_cod_data_source_block import_Complex6
_cod_original_sg_symbol_H-M 'P 21/c'
_cod_database_code 4336182

loop_
_symmetry_equiv_pos_as_xyz
'x, y, z'
'-x, y+1/2, -z+1/2'
'-x, -y, -z'
'x, -y-1/2, z-1/2'

loop_
_atom_site_label
_atom_site_type_symbol
_atom_site_fract_x
_atom_site_fract_y
_atom_site_fract_z
_atom_site_U_iso_or_equiv
_atom_site_adp_type
_atom_site_occupancy
_atom_site_symmetry_multiplicity
_atom_site_calc_flag
_atom_site_refinement_flags
_atom_site_disorder_group
C1 C -0.0390(5) 0.11203(19) 0.5287(3) 0.0203(7) Uani 1 1 d . .
H1A H -0.1586 0.079 0.5649 0.024 Uiso 1 1 calc R .
H1B H -0.0719 0.1678 0.5502 0.024 Uiso 1 1 calc R .
C2 C 0.1806(4) 0.08911(19) 0.6012(3) 0.0185(7) Uani 1 1 d . .
H2A H 0.1782 0.0992 0.7038 0.022 Uiso 1 1 calc R .
H2B H 0.2086 0.0322 0.5871 0.022 Uiso 1 1 calc R .
C3 C 0.3637(4) 0.12617(17) 0.3888(3) 0.0153(6) Uani 1 1 d . .
H3 H 0.4794 0.1616 0.3518 0.018 Uiso 1 1 calc R .
C4 C 0.1349(4) 0.14870(19) 0.3218(3) 0.0168(6) Uani 1 1 d . .
H4 H 0.1056 0.2056 0.3415 0.02 Uiso 1 1 calc R .
C5 C 0.4207(5) 0.03620(19) 0.2058(3) 0.0224(7) Uani 1 1 d . .
H5A H 0.4617 -0.0189 0.1844 0.027 Uiso 1 1 calc R .
H5B H 0.5346 0.0716 0.1692 0.027 Uiso 1 1 calc R .
C6 C 0.1967(5) 0.05505(19) 0.1348(3) 0.0235(7) Uani 1 1 d . .
H6A H 0.2025 0.0495 0.0313 0.028 Uiso 1 1 calc R .
H6B H 0.0838 0.0178 0.1672 0.028 Uiso 1 1 calc R .
Ag1 Ag 0.33276(4) 0.266143(16) 0.58461(2) 0.02248(10) Uani 0.927(7) 1 d P 1
Cu1 Cu 0.33276(4) 0.266143(16) 0.58461(2) 0.02248(10) Uani 0.073(7) 1 d P 2
N1 N 0.3587(4) 0.13647(15) 0.5406(2) 0.0174(6) Uani 1 1 d . .
H1N H 0.4806 0.1256 0.5808 0.021 Uiso 1 1 d R .
N2 N 0.1351(4) 0.13694(16) 0.1705(2) 0.0212(6) Uani 1 1 d . .
H2N H 0.0125 0.1478 0.1358 0.025 Uiso 1 1 d R .
N3 N 0.6987(4) 0.32574(16) 0.4081(2) 0.0241(6) Uani 1 1 d . .
O1 O -0.0355(3) 0.10199(13) 0.37747(18) 0.0202(5) Uani 1 1 d . .
O2 O 0.4144(3) 0.04626(12) 0.35688(18) 0.0196(5) Uani 1 1 d . .
O3 O 0.7171(3) 0.30361(14) 0.5357(2) 0.0282(6) Uani 1 1 d . .
O4 O 0.8640(4) 0.35025(17) 0.3504(2) 0.0450(7) Uani 1 1 d . .
O5 O 0.5100(4) 0.32313(15) 0.3452(2) 0.0362(6) Uani 1 1 d . .

loop_
_atom_site_aniso_label
_atom_site_aniso_U_11
_atom_site_aniso_U_22
_atom_site_aniso_U_33
_atom_site_aniso_U_23
_atom_site_aniso_U_13
_atom_site_aniso_U_12
C1 0.0195(15) 0.023(2) 0.0190(14) 0.0002(12) 0.0046(12) -0.0004(13)
C2 0.0188(15) 0.0195(19) 0.0172(14) -0.0009(11) 0.0015(11) 0.0001(13)
C3 0.0155(14) 0.0139(17) 0.0170(13) 0.0002(11) 0.0036(11) 0.0019(12)
C4 0.0132(14) 0.0194(18) 0.0183(13) 0.0016(11) 0.0054(11) 0.0008(12)
C5 0.0314(17) 0.0183(19) 0.0176(14) -0.0053(12) 0.0026(12) 0.0042(14)
C6 0.0314(17) 0.023(2) 0.0161(14) -0.0039(12) -0.0009(12) -0.0003(14)
Ag1 0.02578(15) 0.02091(16) 0.02133(14) -0.00780(10) 0.00610(9) -0.00491(11)
Cu1 0.02578(15) 0.02091(16) 0.02133(14) -0.00780(10) 0.00610(9) -0.00491(11)
N1 0.0132(12) 0.0232(16) 0.0156(11) -0.0003(10) -0.0012(9) -0.0009(10)
N2 0.0219(14) 0.0248(17) 0.0163(12) 0.0020(10) -0.0045(10) 0.0028(11)
N3 0.0292(15) 0.0189(16) 0.0244(13) 0.0017(11) 0.0032(12) -0.0003(12)
O1 0.0177(10) 0.0244(13) 0.0184(10) -0.0003(8) 0.0004(8) -0.0041(9)
O2 0.0244(11) 0.0185(13) 0.0162(9) 0.0000(8) 0.0021(8) 0.0052(9)
O3 0.0230(11) 0.0411(16) 0.0200(11) 0.0085(10) -0.0032(9) -0.0059(10)
O4 0.0430(16) 0.051(2) 0.0430(14) 0.0084(12) 0.0215(12) -0.0140(13)
O5 0.0361(13) 0.0421(17) 0.0282(12) 0.0060(11) -0.0159(10) -0.0030(12)

loop_
_atom_type_symbol
_atom_type_description
_atom_type_scat_dispersion_real
_atom_type_scat_dispersion_imag
_atom_type_scat_source
C C 0.0033 0.0016 'International Tables Vol C Tables 4.2.6.8 and 6.1.1.4'
H H 0 0 'International Tables Vol C Tables 4.2.6.8 and 6.1.1.4'
Ag Ag -0.8971 1.1015 'International Tables Vol C Tables 4.2.6.8 and 6.1.1.4'
Cu Cu 0.3201 1.2651 'International Tables Vol C Tables 4.2.6.8 and 6.1.1.4'
N N 0.0061 0.0033 'International Tables Vol C Tables 4.2.6.8 and 6.1.1.4'
O O 0.0106 0.006 'International Tables Vol C Tables 4.2.6.8 and 6.1.1.4'

loop_
_geom_angle_atom_site_label_1
_geom_angle_atom_site_label_2
_geom_angle_atom_site_label_3
_geom_angle
_geom_angle_site_symmetry_1
_geom_angle_site_symmetry_3
O1 C1 C2 111.0(2) . .
O1 C1 H1A 109.4 . .
C2 C1 H1A 109.4 . .
O1 C1 H1B 109.4 . .
C2 C1 H1B 109.4 . .
H1A C1 H1B 108 . .
N1 C2 C1 108.6(2) . .
N1 C2 H2A 110 . .
C1 C2 H2A 110 . .
N1 C2 H2B 110 . .
C1 C2 H2B 110 . .
H2A C2 H2B 108.3 . .
O2 C3 N1 110.0(2) . .
O2 C3 C4 110.3(2) . .
N1 C3 C4 108.1(2) . .
O2 C3 H3 109.5 . .
N1 C3 H3 109.5 . .
C4 C3 H3 109.5 . .
O1 C4 N2 109.5(2) . .
O1 C4 C3 111.0(2) . .
N2 C4 C3 108.8(2) . .
O1 C4 H4 109.1 . .
N2 C4 H4 109.1 . .
C3 C4 H4 109.1 . .
O2 C5 C6 110.0(2) . .
O2 C5 H5A 109.7 . .
C6 C5 H5A 109.7 . .
O2 C5 H5B 109.7 . .
C6 C5 H5B 109.7 . .
H5A C5 H5B 108.2 . .
N2 C6 C5 109.1(2) . .
N2 C6 H6A 109.9 . .
C5 C6 H6A 109.9 . .
N2 C6 H6B 109.9 . .
C5 C6 H6B 109.9 . .
H6A C6 H6B 108.3 . .
N2 Ag1 N1 147.20(9) 4_566 .
N2 Ag1 O3 114.16(9) 4_566 .
N1 Ag1 O3 98.05(8) . .
C3 N1 C2 112.2(2) . .
C3 N1 Ag1 107.95(18) . .
C2 N1 Ag1 113.41(17) . .
C3 N1 H1N 111.1 . .
C2 N1 H1N 110 . .
Ag1 N1 H1N 101.6 . .
C4 N2 C6 111.7(2) . .
C4 N2 Cu1 107.17(18) . 4_565
C6 N2 Cu1 117.63(18) . 4_565
C4 N2 Ag1 107.17(18) . 4_565
C6 N2 Ag1 117.63(18) . 4_565
Cu1 N2 Ag1 0.000(13) 4_565 4_565
C4 N2 H2N 108.4 . .
C6 N2 H2N 110.8 . .
Cu1 N2 H2N 100.3 4_565 .
Ag1 N2 H2N 100.3 4_565 .
O4 N3 O5 122.2(2) . .
O4 N3 O3 119.8(2) . .
O5 N3 O3 118.1(2) . .
C4 O1 C1 110.9(2) . .
C3 O2 C5 110.0(2) . .
N3 O3 Ag1 103.10(16) . .

loop_
_geom_bond_atom_site_label_1
_geom_bond_atom_site_label_2
_geom_bond_distance
_geom_bond_site_symmetry_2
C1 O1 1.447(3) .
C1 C2 1.506(4) .
C1 H1A 0.99 .
C1 H1B 0.99 .
C2 N1 1.484(4) .
C2 H2A 0.99 .
C2 H2B 0.99 .
C3 O2 1.425(3) .
C3 N1 1.453(3) .
C3 C4 1.532(4) .
C3 H3 1 .
C4 O1 1.423(3) .
C4 N2 1.451(3) .
C4 H4 1 .
C5 O2 1.447(3) .
C5 C6 1.506(4) .
C5 H5A 0.99 .
C5 H5B 0.99 .
C6 N2 1.481(4) .
C6 H6A 0.99 .
C6 H6B 0.99 .
Ag1 N2 2.213(3) 4_566
Ag1 N1 2.245(3) .
Ag1 O3 2.472(2) .
N1 H1N 0.8283 .
N2 Cu1 2.213(3) 4_565
N2 Ag1 2.213(3) 4_565
N2 H2N 0.8119 .
N3 O4 1.237(3) .
N3 O5 1.253(3) .
N3 O3 1.266(3) .

loop_
_geom_hbond_atom_site_label_D
_geom_hbond_atom_site_label_H
_geom_hbond_atom_site_label_A
_geom_hbond_distance_DH
_geom_hbond_distance_HA
_geom_hbond_distance_DA
_geom_hbond_angle_DHA
_geom_hbond_site_symmetry_A
N1 H1N O5 0.83 2.65 3.057(3) 111.8 4_566
N2 H2N O3 0.81 2.13 2.934(3) 169.6 4_465

loop_
_geom_torsion_atom_site_label_1
_geom_torsion_atom_site_label_2
_geom_torsion_atom_site_label_3
_geom_torsion_atom_site_label_4
_geom_torsion
_geom_torsion_site_symmetry_1
_geom_torsion_site_symmetry_4
O1 C1 C2 N1 56.4(3) . .
O2 C3 C4 O1 62.4(3) . .
N1 C3 C4 O1 -58.0(3) . .
O2 C3 C4 N2 -58.3(3) . .
N1 C3 C4 N2 -178.6(2) . .
O2 C5 C6 N2 58.0(3) . .
O2 C3 N1 C2 -63.2(3) . .
C4 C3 N1 C2 57.3(3) . .
O2 C3 N1 Ag1 171.08(16) . .
C4 C3 N1 Ag1 -68.4(2) . .
C1 C2 N1 C3 -57.3(3) . .
C1 C2 N1 Ag1 65.3(2) . .
N2 Ag1 N1 C3 117.60(19) 4_566 .
O3 Ag1 N1 C3 -73.12(17) . .
N2 Ag1 N1 C2 -7.4(2) 4_566 .
O3 Ag1 N1 C2 161.92(16) . .
O1 C4 N2 C6 -65.4(3) . .
C3 C4 N2 C6 56.1(3) . .
O1 C4 N2 Cu1 164.37(17) . 4_565
C3 C4 N2 Cu1 -74.1(2) . 4_565
O1 C4 N2 Ag1 164.37(17) . 4_565
C3 C4 N2 Ag1 -74.1(2) . 4_565
C5 C6 N2 C4 -56.8(3) . .
C5 C6 N2 Cu1 67.8(2) . 4_565
C5 C6 N2 Ag1 67.8(2) . 4_565
N2 C4 O1 C1 179.6(2) . .
C3 C4 O1 C1 59.4(3) . .
C2 C1 O1 C4 -59.0(3) . .
N1 C3 O2 C5 -179.6(2) . .
C4 C3 O2 C5 61.2(3) . .
C6 C5 O2 C3 -61.5(3) . .
O4 N3 O3 Ag1 178.6(2) . .
O5 N3 O3 Ag1 -0.2(3) . .
N2 Ag1 O3 N3 -91.38(19) 4_566 .
N1 Ag1 O3 N3 94.95(19) . .
